data_4510243
loop_
_publ_author_name
'Zhang, Hong-Mei'
'He, Yuan-Chun'
'Yang, Jin'
'Liu, Ying-Ying'
'Ma, Jian-Fang'

_publ_section_title
;
 Ten Coordination Polymers Constructed Using an Unprecedented
 Azamacrocyclic Octacarboxylate Ligand
 1,4,8,11-Tetrazacyclododecane-N,N&#x2032;,N&#x2033;,N&#x2034;-Tetra-Methylene-Isophthalic
 Acid: Syntheses, Structures, and Photoluminescent Properties
;
_journal_issue 5
_journal_name_full 'Crystal Growth &amp; Design'
_journal_page_first 2307
_journal_paper_doi 10.1021/cg500003u
_journal_volume 14
_journal_year 2014
_chemical_formula_moiety 'C62 H90 N8 Ni3 O22, 6H2O'
_chemical_formula_sum 'C62 H102 N8 Ni3 O28'
_chemical_formula_weight 1583.65
_chemical_name_systematic
;
 ?
;
_space_group_IT_number 2
_symmetry_cell_setting triclinic
_symmetry_space_group_name_Hall '-P 1'
_symmetry_space_group_name_H-M 'P -1'
_atom_sites_solution_hydrogens geom
_atom_sites_solution_primary direct
_atom_sites_solution_secondary difmap
_audit_creation_method SHELXL-97
_cell_angle_alpha 70.036(6)
_cell_angle_beta 88.302(5)
_cell_angle_gamma 79.258(5)
_cell_formula_units_Z 1
_cell_length_a 11.1977(7)
_cell_length_b 11.2936(7)
_cell_length_c 14.7885(9)
_cell_measurement_reflns_used 4215
_cell_measurement_temperature 293(2)
_cell_measurement_theta_max 29.2176
_cell_measurement_theta_min 2.9094
_cell_volume 1725.8(2)
_computing_cell_refinement 'CrysAlisPro(1.171.35.21) (Agilent Tech., 2012)'
_computing_data_collection 'CrysAlisPro(1.171.35.21) (Agilent Tech., 2012)'
_computing_data_reduction 'CrysAlisPro(1.171.35.21) (Agilent Tech., 2012)'
_computing_structure_refinement 'SHELXL-97 (Sheldrick, 2008)'
_computing_structure_solution 'SHELXS-97 (Sheldrick, 2008)'
_diffrn_ambient_temperature 293(2)
_diffrn_detector_area_resol_mean 10.0
_diffrn_measured_fraction_theta_full 0.993
_diffrn_measured_fraction_theta_max 0.993
_diffrn_measurement_device_type 'Oxford Diffraction Gemini R Ultra'
_diffrn_measurement_method '\w scan'
_diffrn_radiation_monochromator graphite
_diffrn_radiation_source 'fine-focus sealed tube'
_diffrn_radiation_type MoK\a
_diffrn_radiation_wavelength 0.71073
_diffrn_reflns_av_R_equivalents 0.0274
_diffrn_reflns_av_sigmaI/netI 0.0512
_diffrn_reflns_limit_h_max 13
_diffrn_reflns_limit_h_min -13
_diffrn_reflns_limit_k_max 13
_diffrn_reflns_limit_k_min -13
_diffrn_reflns_limit_l_max 17
_diffrn_reflns_limit_l_min -17
_diffrn_reflns_number 10658
_diffrn_reflns_theta_full 25.00
_diffrn_reflns_theta_max 25.35
_diffrn_reflns_theta_min 2.92
_exptl_absorpt_coefficient_mu 0.901
_exptl_absorpt_correction_T_max 0.8692
_exptl_absorpt_correction_T_min 0.8128
_exptl_absorpt_correction_type multi-scan
_exptl_absorpt_process_details
;
CrysAlis (Oxford Diffraction, 2006)
;
_exptl_crystal_colour yellow
_exptl_crystal_density_diffrn 1.524
_exptl_crystal_density_method 'not measured'
_exptl_crystal_description strip
_exptl_crystal_F_000 838
_exptl_crystal_size_max 0.24
_exptl_crystal_size_mid 0.22
_exptl_crystal_size_min 0.16
_refine_diff_density_max 0.614
_refine_diff_density_min -1.286
_refine_diff_density_rms 0.089
_refine_ls_extinction_method none
_refine_ls_goodness_of_fit_ref 1.032
_refine_ls_hydrogen_treatment mixed
_refine_ls_matrix_type full
_refine_ls_number_parameters 509
_refine_ls_number_reflns 6279
_refine_ls_number_restraints 26
_refine_ls_restrained_S_all 1.035
_refine_ls_R_factor_all 0.0697
_refine_ls_R_factor_gt 0.0524
_refine_ls_shift/su_max 0.000
_refine_ls_shift/su_mean 0.000
_refine_ls_structure_factor_coef Fsqd
_refine_ls_weighting_details 'calc w=1/[\s^2^(Fo^2^)+(0.0757P)^2^+2.5348P] where P=(Fo^2^+2Fc^2^)/3'
_refine_ls_weighting_scheme calc
_refine_ls_wR_factor_gt 0.1398
_refine_ls_wR_factor_ref 0.1530
_reflns_number_gt 4968
_reflns_number_total 6279
_reflns_threshold_expression >2\s(I)
_cod_data_source_file cg500003u_si_002.cif
_cod_data_source_block Compound-8
_cod_depositor_comments 'Adding full bibliography for 4510236--4510245.cif.'
_cod_original_cell_volume 1725.83(18)
_cod_database_code 4510243

loop_
_symmetry_equiv_pos_as_xyz
'x, y, z'
'-x, -y, -z'

loop_
_atom_site_label
_atom_site_type_symbol
_atom_site_fract_x
_atom_site_fract_y
_atom_site_fract_z
_atom_site_U_iso_or_equiv
_atom_site_adp_type
_atom_site_occupancy
_atom_site_symmetry_multiplicity
_atom_site_calc_flag
_atom_site_refinement_flags
_atom_site_disorder_assembly
_atom_site_disorder_group
Ni1 Ni 1.5000 1.0000 0.5000 0.02177(18) Uani 1 2 d S . .
Ni2 Ni 0.5000 0.5000 1.0000 0.02631(19) Uani 1 2 d S . .
Ni3 Ni 1.0000 1.0000 1.0000 0.0340(2) Uani 1 2 d S . .
C1 C 1.1555(4) 0.9087(4) 0.5872(3) 0.0281(8) Uani 1 1 d . . .
C2 C 1.1476(4) 0.9609(4) 0.6599(3) 0.0309(9) Uani 1 1 d . . .
H2 H 1.2051 1.0084 0.6649 0.037 Uiso 1 1 calc R . .
C3 C 1.0568(4) 0.9438(4) 0.7248(3) 0.0300(9) Uani 1 1 d . . .
C4 C 0.9704(4) 0.8740(4) 0.7164(3) 0.0316(9) Uani 1 1 d . . .
H4 H 0.9091 0.8611 0.7605 0.038 Uiso 1 1 calc R . .
C5 C 0.9749(3) 0.8239(4) 0.6434(3) 0.0279(8) Uani 1 1 d . . .
C6 C 1.0674(4) 0.8412(4) 0.5790(3) 0.0285(9) Uani 1 1 d . . .
H6 H 1.0706 0.8072 0.5297 0.034 Uiso 1 1 calc R . .
C7 C 1.2565(4) 0.9324(4) 0.5180(3) 0.0292(9) Uani 1 1 d . . .
C8 C 1.0519(5) 1.0005(5) 0.8031(3) 0.0448(12) Uani 1 1 d . . .
C9 C 0.8753(3) 0.7554(4) 0.6309(3) 0.0330(9) Uani 1 1 d . . .
H9A H 0.8299 0.7334 0.6893 0.040 Uiso 1 1 calc R . .
H9B H 0.8195 0.8128 0.5788 0.040 Uiso 1 1 calc R . .
C10 C 0.8314(4) 0.6001(4) 0.5645(3) 0.0310(9) Uani 1 1 d . . .
H10A H 0.7583 0.5998 0.6014 0.037 Uiso 1 1 calc R . .
H10B H 0.8601 0.5139 0.5639 0.037 Uiso 1 1 calc R . .
C11 C 0.8021(4) 0.6915(4) 0.4624(3) 0.0310(9) Uani 1 1 d . . .
H11A H 0.7457 0.7671 0.4640 0.037 Uiso 1 1 calc R . .
H11B H 0.8762 0.7186 0.4344 0.037 Uiso 1 1 calc R . .
C12 C 0.8342(3) 0.5275(4) 0.3795(3) 0.0283(8) Uani 1 1 d . . .
H12A H 0.8654 0.4627 0.4403 0.034 Uiso 1 1 calc R . .
H12B H 0.7904 0.4878 0.3456 0.034 Uiso 1 1 calc R . .
C13 C 0.9390(4) 0.5727(4) 0.3208(3) 0.0358(10) Uani 1 1 d . . .
H13A H 0.9837 0.6115 0.3547 0.043 Uiso 1 1 calc R . .
H13B H 0.9083 0.6375 0.2599 0.043 Uiso 1 1 calc R . .
C14 C 1.0244(4) 0.4626(4) 0.3020(3) 0.0336(9) Uani 1 1 d . . .
H14A H 0.9802 0.4268 0.2655 0.040 Uiso 1 1 calc R . .
H14B H 1.0901 0.4956 0.2633 0.040 Uiso 1 1 calc R . .
C15 C 0.6321(3) 0.5922(4) 0.4409(3) 0.0280(8) Uani 1 1 d . . .
H15A H 0.5831 0.6608 0.4585 0.034 Uiso 1 1 calc R . .
H15B H 0.6525 0.5184 0.4992 0.034 Uiso 1 1 calc R . .
C16 C 0.5573(3) 0.5577(4) 0.3733(3) 0.0244(8) Uani 1 1 d . . .
C17 C 0.4802(3) 0.6515(3) 0.3030(3) 0.0270(8) Uani 1 1 d . . .
H17 H 0.4781 0.7375 0.2943 0.032 Uiso 1 1 calc R . .
C18 C 0.4059(3) 0.6193(4) 0.2451(3) 0.0282(9) Uani 1 1 d . . .
C19 C 0.4097(3) 0.4914(4) 0.2583(3) 0.0262(8) Uani 1 1 d . . .
H19 H 0.3618 0.4691 0.2186 0.031 Uiso 1 1 calc R . .
C20 C 0.4838(3) 0.3966(3) 0.3299(3) 0.0239(8) Uani 1 1 d . . .
C21 C 0.5574(3) 0.4303(3) 0.3871(3) 0.0244(8) Uani 1 1 d . . .
H21 H 0.6074 0.3665 0.4353 0.029 Uiso 1 1 calc R . .
C22 C 0.3164(4) 0.7179(4) 0.1717(3) 0.0353(10) Uani 1 1 d . . .
C23 C 0.4731(3) 0.2592(3) 0.3503(3) 0.0260(8) Uani 1 1 d . . .
C24 C 0.7264(5) 0.4974(6) 1.1494(3) 0.0548(14) Uani 1 1 d . . .
H24A H 0.7255 0.4170 1.1998 0.082 Uiso 1 1 calc R . .
H24B H 0.6470 0.5505 1.1410 0.082 Uiso 1 1 calc R . .
H24C H 0.7845 0.5397 1.1662 0.082 Uiso 1 1 calc R . .
C25 C 0.7613(4) 0.4737(4) 1.0562(3) 0.0363(10) Uani 1 1 d . . .
C26 C 0.8868(4) 0.3894(5) 1.0686(4) 0.0556(14) Uani 1 1 d . . .
H26A H 0.8871 0.3105 1.1209 0.083 Uiso 1 1 calc R . .
H26B H 0.9459 0.4332 1.0823 0.083 Uiso 1 1 calc R . .
H26C H 0.9066 0.3715 1.0105 0.083 Uiso 1 1 calc R . .
C27 C 0.7640(4) 0.5975(4) 0.9738(3) 0.0391(10) Uani 1 1 d . . .
H27A H 0.8356 0.6291 0.9835 0.047 Uiso 1 1 calc R . .
H27B H 0.7742 0.5774 0.9150 0.047 Uiso 1 1 calc R . .
C28 C 0.6569(4) 0.7043(4) 0.9581(3) 0.0373(10) Uani 1 1 d . . .
H28 H 0.6427 0.7209 1.0188 0.045 Uiso 1 1 calc R . .
C29 C 0.6844(5) 0.8252(5) 0.8827(4) 0.0555(14) Uani 1 1 d . . .
H29A H 0.6155 0.8936 0.8734 0.083 Uiso 1 1 calc R . .
H29B H 0.7010 0.8102 0.8231 0.083 Uiso 1 1 calc R . .
H29C H 0.7540 0.8484 0.9039 0.083 Uiso 1 1 calc R . .
C30 C 0.4375(4) 0.7650(4) 0.9281(4) 0.0434(11) Uani 1 1 d . . .
H30A H 0.4465 0.8463 0.8801 0.052 Uiso 1 1 calc R . .
H30B H 0.4284 0.7763 0.9902 0.052 Uiso 1 1 calc R . .
C31 C 0.3294(4) 0.7225(4) 0.9033(3) 0.0441(11) Uani 1 1 d . . .
H31A H 0.3324 0.7234 0.8374 0.053 Uiso 1 1 calc R . .
H31B H 0.2555 0.7790 0.9097 0.053 Uiso 1 1 calc R . .
N1 N 0.9245(3) 0.6387(3) 0.6098(2) 0.0261(7) Uani 1 1 d . . .
N2 N 0.7476(3) 0.6340(3) 0.3988(2) 0.0261(7) Uani 1 1 d . . .
O1 O 1.3234(2) 1.0037(3) 0.5302(2) 0.0324(6) Uani 1 1 d . . .
O2 O 1.2691(3) 0.8815(3) 0.4552(2) 0.0426(8) Uani 1 1 d . . .
O3 O 0.9998(3) 0.9518(3) 0.8776(2) 0.0416(8) Uani 1 1 d . . .
O4 O 1.1388(12) 1.0597(14) 0.8073(9) 0.063(4) Uani 0.40 1 d PU . .
O4' O 1.0828(9) 1.1096(7) 0.7809(6) 0.060(2) Uani 0.60 1 d PU . .
O5 O 0.3166(4) 0.8335(3) 0.1571(3) 0.0648(11) Uani 1 1 d . . .
O6 O 0.2469(3) 0.6776(3) 0.1288(2) 0.0440(8) Uani 1 1 d . . .
H6A H 0.2018 0.7387 0.0905 0.066 Uiso 1 1 calc R . .
O7 O 0.4614(3) 0.2241(3) 0.2804(2) 0.0453(8) Uani 1 1 d . . .
O8 O 0.4737(3) 0.1939(2) 0.43674(18) 0.0297(6) Uani 1 1 d . . .
O4W O 1.3397(5) 1.1322(5) 0.7364(4) 0.051(2) Uani 0.722(13) 1 d P A 1
O4W' O 1.2823(12) 1.1915(15) 0.7863(11) 0.063(7) Uani 0.278(13) 1 d P A 2
O6W O 0.5348(5) 0.9072(5) 0.0890(3) 0.0977(16) Uani 1 1 d . . .
O1W O 1.5288(3) 1.0318(3) 0.63002(19) 0.0324(6) Uani 1 1 d D . .
H1A H 1.598(2) 1.061(3) 0.615(3) 0.049 Uiso 1 1 d D . .
H1B H 1.548(3) 0.9495(16) 0.667(3) 0.049 Uiso 1 1 d D . .
O2W O 1.0147(3) 0.8074(3) 1.0817(2) 0.0432(8) Uani 1 1 d D . .
H2A H 0.981(5) 0.763(5) 1.062(3) 0.065 Uiso 1 1 d D . .
H2B H 1.003(5) 0.820(5) 1.132(2) 0.065 Uiso 1 1 d D . .
O3W O 0.8139(3) 1.0148(4) 0.9992(3) 0.0532(9) Uani 1 1 d D . .
H3A H 0.782(4) 0.943(3) 1.026(4) 0.080 Uiso 1 1 d D . .
H3B H 0.760(4) 1.069(4) 0.953(3) 0.080 Uiso 1 1 d D . .
N3 N 0.5443(3) 0.6667(3) 0.9310(2) 0.0304(7) Uani 1 1 d D . .
H32 H 0.550(4) 0.669(5) 0.8708(13) 0.046 Uiso 1 1 d D . .
N4 N 0.3315(3) 0.5898(3) 0.9712(2) 0.0315(8) Uani 1 1 d D . .
H33 H 0.304(4) 0.596(5) 1.0266(19) 0.047 Uiso 1 1 d D . .
O5W O 1.1643(6) 0.7251(5) 0.3845(4) 0.0956(16) Uani 1 1 d D . .
H5A H 1.159(9) 0.781(6) 0.3234(19) 0.143 Uiso 1 1 d D . .
H5B H 1.192(8) 0.765(6) 0.421(4) 0.143 Uiso 1 1 d D . .

loop_
_atom_site_aniso_label
_atom_site_aniso_U_11
_atom_site_aniso_U_22
_atom_site_aniso_U_33
_atom_site_aniso_U_23
_atom_site_aniso_U_13
_atom_site_aniso_U_12
Ni1 0.0275(4) 0.0166(3) 0.0228(3) -0.0071(3) 0.0062(3) -0.0082(3)
Ni2 0.0235(4) 0.0314(4) 0.0263(4) -0.0110(3) 0.0010(3) -0.0083(3)
Ni3 0.0392(5) 0.0324(4) 0.0311(4) -0.0127(3) -0.0028(3) -0.0046(3)
C1 0.029(2) 0.026(2) 0.031(2) -0.0118(17) 0.0031(17) -0.0078(17)
C2 0.037(2) 0.031(2) 0.032(2) -0.0133(18) 0.0009(18) -0.0179(18)
C3 0.041(2) 0.027(2) 0.028(2) -0.0134(17) 0.0041(17) -0.0133(18)
C4 0.030(2) 0.036(2) 0.034(2) -0.0170(18) 0.0065(17) -0.0106(18)
C5 0.027(2) 0.030(2) 0.032(2) -0.0164(17) -0.0002(16) -0.0074(17)
C6 0.031(2) 0.031(2) 0.030(2) -0.0177(17) -0.0019(17) -0.0069(17)
C7 0.029(2) 0.025(2) 0.033(2) -0.0101(17) 0.0025(17) -0.0042(17)
C8 0.063(3) 0.048(3) 0.039(3) -0.026(2) 0.014(2) -0.029(2)
C9 0.020(2) 0.042(2) 0.049(3) -0.030(2) 0.0044(18) -0.0074(17)
C10 0.028(2) 0.035(2) 0.037(2) -0.0171(19) -0.0010(17) -0.0136(18)
C11 0.031(2) 0.033(2) 0.040(2) -0.0231(19) -0.0009(18) -0.0108(17)
C12 0.024(2) 0.031(2) 0.035(2) -0.0190(18) 0.0004(16) -0.0034(16)
C13 0.033(2) 0.033(2) 0.040(2) -0.0090(19) -0.0021(19) -0.0081(18)
C14 0.027(2) 0.045(3) 0.033(2) -0.018(2) 0.0001(17) -0.0072(18)
C15 0.024(2) 0.031(2) 0.033(2) -0.0146(17) 0.0017(16) -0.0088(17)
C16 0.0205(18) 0.027(2) 0.0279(19) -0.0111(16) 0.0042(15) -0.0063(15)
C17 0.030(2) 0.0185(18) 0.034(2) -0.0099(16) 0.0008(17) -0.0056(16)
C18 0.026(2) 0.024(2) 0.033(2) -0.0079(17) -0.0021(17) -0.0030(16)
C19 0.025(2) 0.029(2) 0.0265(19) -0.0104(17) 0.0001(16) -0.0076(16)
C20 0.0254(19) 0.0208(18) 0.0252(19) -0.0067(15) 0.0036(15) -0.0062(15)
C21 0.0237(19) 0.0222(18) 0.0254(19) -0.0052(15) -0.0033(15) -0.0045(15)
C22 0.037(2) 0.027(2) 0.039(2) -0.0103(19) -0.0098(19) 0.0002(18)
C23 0.027(2) 0.0201(19) 0.030(2) -0.0050(17) -0.0001(16) -0.0080(16)
C24 0.055(3) 0.078(4) 0.040(3) -0.026(3) -0.001(2) -0.024(3)
C25 0.026(2) 0.051(3) 0.035(2) -0.017(2) -0.0007(18) -0.0115(19)
C26 0.031(3) 0.061(3) 0.071(4) -0.018(3) -0.009(2) -0.007(2)
C27 0.030(2) 0.054(3) 0.044(3) -0.023(2) 0.0096(19) -0.021(2)
C28 0.036(2) 0.042(2) 0.042(2) -0.020(2) 0.0039(19) -0.018(2)
C29 0.050(3) 0.049(3) 0.072(4) -0.018(3) 0.006(3) -0.025(2)
C30 0.042(3) 0.033(2) 0.053(3) -0.011(2) 0.003(2) -0.010(2)
C31 0.035(2) 0.041(3) 0.048(3) -0.006(2) -0.004(2) -0.006(2)
N1 0.0206(16) 0.0321(18) 0.0339(17) -0.0198(15) 0.0000(13) -0.0089(13)
N2 0.0232(16) 0.0264(17) 0.0336(17) -0.0146(14) -0.0009(13) -0.0082(13)
O1 0.0290(15) 0.0298(15) 0.0471(17) -0.0204(13) 0.0121(13) -0.0149(12)
O2 0.0431(18) 0.056(2) 0.0456(18) -0.0335(16) 0.0149(14) -0.0229(15)
O3 0.059(2) 0.0456(18) 0.0307(16) -0.0209(14) 0.0068(15) -0.0212(16)
O4 0.071(7) 0.089(8) 0.063(7) -0.055(6) 0.023(5) -0.046(6)
O4' 0.102(6) 0.044(4) 0.052(4) -0.028(3) 0.025(4) -0.041(4)
O5 0.082(3) 0.0252(17) 0.077(3) -0.0083(17) -0.045(2) 0.0025(17)
O6 0.0418(18) 0.0382(17) 0.0472(18) -0.0144(15) -0.0206(15) 0.0072(14)
O7 0.083(2) 0.0277(16) 0.0295(15) -0.0088(13) -0.0028(16) -0.0211(16)
O8 0.0427(17) 0.0186(13) 0.0269(14) -0.0058(12) 0.0060(12) -0.0080(12)
O4W 0.059(4) 0.042(3) 0.053(3) -0.011(2) -0.008(3) -0.018(3)
O4W' 0.046(8) 0.058(10) 0.053(10) 0.025(8) -0.007(7) -0.018(7)
O6W 0.139(5) 0.082(3) 0.065(3) -0.013(2) -0.020(3) -0.022(3)
O1W 0.0428(17) 0.0295(15) 0.0280(15) -0.0114(12) 0.0057(13) -0.0126(13)
O2W 0.059(2) 0.0337(17) 0.0383(18) -0.0155(15) -0.0010(16) -0.0059(15)
O3W 0.0421(19) 0.063(2) 0.045(2) -0.0049(17) -0.0095(15) -0.0105(17)
N3 0.0316(18) 0.0339(18) 0.0295(17) -0.0137(15) 0.0023(15) -0.0103(15)
N4 0.0254(18) 0.0367(19) 0.0332(18) -0.0126(16) -0.0002(15) -0.0064(15)
O5W 0.137(5) 0.090(4) 0.095(3) -0.059(3) 0.030(3) -0.060(3)

loop_
_atom_type_symbol
_atom_type_description
_atom_type_scat_dispersion_real
_atom_type_scat_dispersion_imag
_atom_type_scat_source
C C 0.0033 0.0016 'International Tables Vol C Tables 4.2.6.8 and 6.1.1.4'
H H 0.0000 0.0000 'International Tables Vol C Tables 4.2.6.8 and 6.1.1.4'
N N 0.0061 0.0033 'International Tables Vol C Tables 4.2.6.8 and 6.1.1.4'
O O 0.0106 0.0060 'International Tables Vol C Tables 4.2.6.8 and 6.1.1.4'
Ni Ni 0.3393 1.1124 'International Tables Vol C Tables 4.2.6.8 and 6.1.1.4'

loop_
_geom_angle_atom_site_label_1
_geom_angle_atom_site_label_2
_geom_angle_atom_site_label_3
_geom_angle
_geom_angle_site_symmetry_1
_geom_angle_site_symmetry_3
O1 Ni1 O1 180.000(1) 2_876 .
O1 Ni1 O8 87.46(11) 2_876 1_665
O1 Ni1 O8 92.54(11) . 1_665
O1 Ni1 O8 92.54(11) 2_876 2_766
O1 Ni1 O8 87.46(11) . 2_766
O8 Ni1 O8 180.000(1) 1_665 2_766
O1 Ni1 O1W 88.90(11) 2_876 2_876
O1 Ni1 O1W 91.10(11) . 2_876
O8 Ni1 O1W 94.02(10) 1_665 2_876
O8 Ni1 O1W 85.98(10) 2_766 2_876
O1 Ni1 O1W 91.10(11) 2_876 .
O1 Ni1 O1W 88.90(11) . .
O8 Ni1 O1W 85.98(10) 1_665 .
O8 Ni1 O1W 94.02(10) 2_766 .
O1W Ni1 O1W 180.000(1) 2_876 .
N4 Ni2 N4 180.000(1) . 2_667
N4 Ni2 N3 86.04(14) . .
N4 Ni2 N3 93.96(14) 2_667 .
N4 Ni2 N3 93.96(14) . 2_667
N4 Ni2 N3 86.04(14) 2_667 2_667
N3 Ni2 N3 180.000(1) . 2_667
O3W Ni3 O3W 180.000(1) 2_777 .
O3W Ni3 O3 92.11(14) 2_777 .
O3W Ni3 O3 87.89(14) . .
O3W Ni3 O3 87.89(14) 2_777 2_777
O3W Ni3 O3 92.11(14) . 2_777
O3 Ni3 O3 180.000(1) . 2_777
O3W Ni3 O2W 88.23(14) 2_777 2_777
O3W Ni3 O2W 91.77(14) . 2_777
O3 Ni3 O2W 91.24(12) . 2_777
O3 Ni3 O2W 88.76(12) 2_777 2_777
O3W Ni3 O2W 91.77(14) 2_777 .
O3W Ni3 O2W 88.23(14) . .
O3 Ni3 O2W 88.76(12) . .
O3 Ni3 O2W 91.24(12) 2_777 .
O2W Ni3 O2W 180.000(1) 2_777 .
C2 C1 C6 118.8(4) . .
C2 C1 C7 118.5(3) . .
C6 C1 C7 122.7(3) . .
C3 C2 C1 121.3(3) . .
C3 C2 H2 119.3 . .
C1 C2 H2 119.3 . .
C2 C3 C4 119.0(3) . .
C2 C3 C8 119.9(3) . .
C4 C3 C8 121.1(4) . .
C5 C4 C3 120.6(4) . .
C5 C4 H4 119.7 . .
C3 C4 H4 119.7 . .
C4 C5 C6 119.7(3) . .
C4 C5 C9 120.1(4) . .
C6 C5 C9 120.2(3) . .
C5 C6 C1 120.6(3) . .
C5 C6 H6 119.7 . .
C1 C6 H6 119.7 . .
O2 C7 O1 125.1(4) . .
O2 C7 C1 119.6(3) . .
O1 C7 C1 115.2(3) . .
O3 C8 O4' 123.6(5) . .
O3 C8 O4 118.8(7) . .
O4' C8 O4 35.0(6) . .
O3 C8 C3 118.9(4) . .
O4' C8 C3 116.3(5) . .
O4 C8 C3 116.5(7) . .
N1 C9 C5 112.0(3) . .
N1 C9 H9A 109.2 . .
C5 C9 H9A 109.2 . .
N1 C9 H9B 109.2 . .
C5 C9 H9B 109.2 . .
H9A C9 H9B 107.9 . .
N1 C10 C11 110.4(3) . .
N1 C10 H10A 109.6 . .
C11 C10 H10A 109.6 . .
N1 C10 H10B 109.6 . .
C11 C10 H10B 109.6 . .
H10A C10 H10B 108.1 . .
N2 C11 C10 113.5(3) . .
N2 C11 H11A 108.9 . .
C10 C11 H11A 108.9 . .
N2 C11 H11B 108.9 . .
C10 C11 H11B 108.9 . .
H11A C11 H11B 107.7 . .
C13 C12 N2 112.8(3) . .
C13 C12 H12A 109.0 . .
N2 C12 H12A 109.0 . .
C13 C12 H12B 109.0 . .
N2 C12 H12B 109.0 . .
H12A C12 H12B 107.8 . .
C12 C13 C14 111.4(3) . .
C12 C13 H13A 109.3 . .
C14 C13 H13A 109.3 . .
C12 C13 H13B 109.3 . .
C14 C13 H13B 109.3 . .
H13A C13 H13B 108.0 . .
N1 C14 C13 112.8(3) 2_766 .
N1 C14 H14A 109.0 2_766 .
C13 C14 H14A 109.0 . .
N1 C14 H14B 109.0 2_766 .
C13 C14 H14B 109.0 . .
H14A C14 H14B 107.8 . .
N2 C15 C16 113.7(3) . .
N2 C15 H15A 108.8 . .
C16 C15 H15A 108.8 . .
N2 C15 H15B 108.8 . .
C16 C15 H15B 108.8 . .
H15A C15 H15B 107.7 . .
C17 C16 C21 119.0(3) . .
C17 C16 C15 121.0(3) . .
C21 C16 C15 119.8(3) . .
C16 C17 C18 120.9(3) . .
C16 C17 H17 119.6 . .
C18 C17 H17 119.6 . .
C19 C18 C17 119.2(3) . .
C19 C18 C22 118.3(3) . .
C17 C18 C22 122.4(3) . .
C20 C19 C18 120.6(3) . .
C20 C19 H19 119.7 . .
C18 C19 H19 119.7 . .
C19 C20 C21 119.5(3) . .
C19 C20 C23 118.8(3) . .
C21 C20 C23 121.4(3) . .
C16 C21 C20 120.8(3) . .
C16 C21 H21 119.6 . .
C20 C21 H21 119.6 . .
O5 C22 O6 124.7(4) . .
O5 C22 C18 118.1(4) . .
O6 C22 C18 117.1(3) . .
O8 C23 O7 127.1(3) . .
O8 C23 C20 115.0(3) . .
O7 C23 C20 117.8(3) . .
C25 C24 H24A 109.5 . .
C25 C24 H24B 109.5 . .
H24A C24 H24B 109.5 . .
C25 C24 H24C 109.5 . .
H24A C24 H24C 109.5 . .
H24B C24 H24C 109.5 . .
N4 C25 C27 107.1(3) 2_667 .
N4 C25 C24 109.4(4) 2_667 .
C27 C25 C24 111.9(4) . .
N4 C25 C26 110.3(4) 2_667 .
C27 C25 C26 108.2(4) . .
C24 C25 C26 110.0(4) . .
C25 C26 H26A 109.5 . .
C25 C26 H26B 109.5 . .
H26A C26 H26B 109.5 . .
C25 C26 H26C 109.5 . .
H26A C26 H26C 109.5 . .
H26B C26 H26C 109.5 . .
C28 C27 C25 117.9(4) . .
C28 C27 H27A 107.8 . .
C25 C27 H27A 107.8 . .
C28 C27 H27B 107.8 . .
C25 C27 H27B 107.8 . .
H27A C27 H27B 107.2 . .
C27 C28 N3 110.7(3) . .
C27 C28 C29 109.9(4) . .
N3 C28 C29 111.9(4) . .
C27 C28 H28 108.1 . .
N3 C28 H28 108.1 . .
C29 C28 H28 108.1 . .
C28 C29 H29A 109.5 . .
C28 C29 H29B 109.5 . .
H29A C29 H29B 109.5 . .
C28 C29 H29C 109.5 . .
H29A C29 H29C 109.5 . .
H29B C29 H29C 109.5 . .
N3 C30 C31 108.0(4) . .
N3 C30 H30A 110.1 . .
C31 C30 H30A 110.1 . .
N3 C30 H30B 110.1 . .
C31 C30 H30B 110.1 . .
H30A C30 H30B 108.4 . .
C30 C31 N4 107.0(3) . .
C30 C31 H31A 110.3 . .
N4 C31 H31A 110.3 . .
C30 C31 H31B 110.3 . .
N4 C31 H31B 110.3 . .
H31A C31 H31B 108.6 . .
C14 N1 C10 111.5(3) 2_766 .
C14 N1 C9 109.5(3) 2_766 .
C10 N1 C9 111.0(3) . .
C12 N2 C15 111.8(3) . .
C12 N2 C11 113.6(3) . .
C15 N2 C11 109.6(3) . .
C7 O1 Ni1 127.4(3) . .
C8 O3 Ni3 125.2(3) . .
O4' O4 C8 71.1(12) . .
O4 O4' C8 73.8(13) . .
C22 O6 H6A 109.5 . .
C23 O8 Ni1 129.2(2) . 1_445
Ni1 O1W H1A 98(3) . .
Ni1 O1W H1B 97(3) . .
H1A O1W H1B 107.2(16) . .
Ni3 O2W H2A 119(4) . .
Ni3 O2W H2B 94(4) . .
H2A O2W H2B 126(3) . .
Ni3 O3W H3A 119(3) . .
Ni3 O3W H3B 127(3) . .
H3A O3W H3B 105.8(16) . .
C30 N3 C28 110.1(3) . .
C30 N3 Ni2 107.2(3) . .
C28 N3 Ni2 122.2(3) . .
C30 N3 H32 104(3) . .
C28 N3 H32 108(3) . .
Ni2 N3 H32 104(3) . .
C31 N4 C25 112.6(3) . 2_667
C31 N4 Ni2 109.1(3) . .
C25 N4 Ni2 119.9(3) 2_667 .
C31 N4 H33 107(3) . .
C25 N4 H33 101(3) 2_667 .
Ni2 N4 H33 105(3) . .
H5A O5W H5B 105.4(16) . .

loop_
_geom_bond_atom_site_label_1
_geom_bond_atom_site_label_2
_geom_bond_distance
_geom_bond_site_symmetry_2
Ni1 O1 2.010(3) 2_876
Ni1 O1 2.010(3) .
Ni1 O8 2.033(2) 1_665
Ni1 O8 2.033(2) 2_766
Ni1 O1W 2.117(3) 2_876
Ni1 O1W 2.117(3) .
Ni2 N4 1.952(3) .
Ni2 N4 1.952(3) 2_667
Ni2 N3 1.959(3) .
Ni2 N3 1.959(3) 2_667
Ni3 O3W 2.060(3) 2_777
Ni3 O3W 2.060(3) .
Ni3 O3 2.061(3) .
Ni3 O3 2.061(3) 2_777
Ni3 O2W 2.074(3) 2_777
Ni3 O2W 2.074(3) .
C1 C2 1.385(5) .
C1 C6 1.386(5) .
C1 C7 1.502(6) .
C2 C3 1.371(6) .
C2 H2 0.9300 .
C3 C4 1.390(5) .
C3 C8 1.498(5) .
C4 C5 1.375(5) .
C4 H4 0.9300 .
C5 C6 1.381(6) .
C5 C9 1.519(5) .
C6 H6 0.9300 .
C7 O2 1.241(5) .
C7 O1 1.255(4) .
C8 O3 1.234(5) .
C8 O4' 1.274(8) .
C8 O4 1.293(12) .
C9 N1 1.462(5) .
C9 H9A 0.9700 .
C9 H9B 0.9700 .
C10 N1 1.462(4) .
C10 C11 1.513(6) .
C10 H10A 0.9700 .
C10 H10B 0.9700 .
C11 N2 1.509(4) .
C11 H11A 0.9700 .
C11 H11B 0.9700 .
C12 C13 1.500(6) .
C12 N2 1.502(5) .
C12 H12A 0.9700 .
C12 H12B 0.9700 .
C13 C14 1.521(6) .
C13 H13A 0.9700 .
C13 H13B 0.9700 .
C14 N1 1.455(5) 2_766
C14 H14A 0.9700 .
C14 H14B 0.9700 .
C15 N2 1.504(5) .
C15 C16 1.513(5) .
C15 H15A 0.9700 .
C15 H15B 0.9700 .
C16 C17 1.382(5) .
C16 C21 1.382(5) .
C17 C18 1.387(5) .
C17 H17 0.9300 .
C18 C19 1.383(5) .
C18 C22 1.499(5) .
C19 C20 1.379(5) .
C19 H19 0.9300 .
C20 C21 1.385(5) .
C20 C23 1.503(5) .
C21 H21 0.9300 .
C22 O5 1.249(5) .
C22 O6 1.254(5) .
C23 O8 1.238(4) .
C23 O7 1.244(5) .
C24 C25 1.517(6) .
C24 H24A 0.9600 .
C24 H24B 0.9600 .
C24 H24C 0.9600 .
C25 N4 1.504(5) 2_667
C25 C27 1.514(6) .
C25 C26 1.520(7) .
C26 H26A 0.9600 .
C26 H26B 0.9600 .
C26 H26C 0.9600 .
C27 C28 1.494(6) .
C27 H27A 0.9700 .
C27 H27B 0.9700 .
C28 N3 1.509(5) .
C28 C29 1.517(6) .
C28 H28 0.9800 .
C29 H29A 0.9600 .
C29 H29B 0.9600 .
C29 H29C 0.9600 .
C30 N3 1.463(6) .
C30 C31 1.481(6) .
C30 H30A 0.9700 .
C30 H30B 0.9700 .
C31 N4 1.488(6) .
C31 H31A 0.9700 .
C31 H31B 0.9700 .
N1 C14 1.455(5) 2_766
O4 O4' 0.773(13) .
O6 H6A 0.8200 .
O8 Ni1 2.033(2) 1_445
O1W H1A 0.895(10) .
O1W H1B 0.892(10) .
O2W H2A 0.808(18) .
O2W H2B 0.804(18) .
O3W H3A 0.904(10) .
O3W H3B 0.901(10) .
N3 H32 0.881(10) .
N4 C25 1.504(5) 2_667
N4 H33 0.887(10) .
O5W H5A 0.904(10) .
O5W H5B 0.900(10) .

loop_
_geom_hbond_atom_site_label_D
_geom_hbond_atom_site_label_H
_geom_hbond_atom_site_label_A
_geom_hbond_distance_DH
_geom_hbond_distance_HA
_geom_hbond_distance_DA
_geom_hbond_angle_DHA
_geom_hbond_site_symmetry_A
O6 H6A O3W 0.82 2.62 3.289(5) 140.2 2_676
O1W H1A O2 0.895(10) 1.875(19) 2.736(4) 161(4) 2_876
O1W H1B O7 0.892(10) 1.869(16) 2.720(4) 159(4) 2_766

loop_
_geom_torsion_atom_site_label_1
_geom_torsion_atom_site_label_2
_geom_torsion_atom_site_label_3
_geom_torsion_atom_site_label_4
_geom_torsion
_geom_torsion_site_symmetry_1
_geom_torsion_site_symmetry_4
C6 C1 C2 C3 1.8(6) . .
C7 C1 C2 C3 179.4(4) . .
C1 C2 C3 C4 -0.8(6) . .
C1 C2 C3 C8 179.4(4) . .
C2 C3 C4 C5 -0.7(6) . .
C8 C3 C4 C5 179.1(4) . .
C3 C4 C5 C6 1.2(6) . .
C3 C4 C5 C9 -175.9(4) . .
C4 C5 C6 C1 -0.1(6) . .
C9 C5 C6 C1 177.0(4) . .
C2 C1 C6 C5 -1.3(6) . .
C7 C1 C6 C5 -178.8(4) . .
C2 C1 C7 O2 176.5(4) . .
C6 C1 C7 O2 -6.0(6) . .
C2 C1 C7 O1 -3.0(5) . .
C6 C1 C7 O1 174.5(4) . .
C2 C3 C8 O3 -155.7(5) . .
C4 C3 C8 O3 24.5(7) . .
C2 C3 C8 O4' 36.6(8) . .
C4 C3 C8 O4' -143.3(6) . .
C2 C3 C8 O4 -2.7(10) . .
C4 C3 C8 O4 177.5(8) . .
C4 C5 C9 N1 -137.6(4) . .
C6 C5 C9 N1 45.4(5) . .
N1 C10 C11 N2 157.3(3) . .
N2 C12 C13 C14 -179.6(3) . .
C12 C13 C14 N1 -59.5(4) . 2_766
N2 C15 C16 C17 -82.2(5) . .
N2 C15 C16 C21 103.6(4) . .
C21 C16 C17 C18 -1.6(6) . .
C15 C16 C17 C18 -175.8(4) . .
C16 C17 C18 C19 -0.1(6) . .
C16 C17 C18 C22 176.6(4) . .
C17 C18 C19 C20 1.8(6) . .
C22 C18 C19 C20 -175.1(4) . .
C18 C19 C20 C21 -1.8(6) . .
C18 C19 C20 C23 172.1(4) . .
C17 C16 C21 C20 1.6(6) . .
C15 C16 C21 C20 175.9(4) . .
C19 C20 C21 C16 0.1(6) . .
C23 C20 C21 C16 -173.6(3) . .
C19 C18 C22 O5 -177.1(4) . .
C17 C18 C22 O5 6.1(7) . .
C19 C18 C22 O6 2.4(6) . .
C17 C18 C22 O6 -174.3(4) . .
C19 C20 C23 O8 -136.4(4) . .
C21 C20 C23 O8 37.3(5) . .
C19 C20 C23 O7 41.6(5) . .
C21 C20 C23 O7 -144.7(4) . .
N4 C25 C27 C28 70.8(5) 2_667 .
C24 C25 C27 C28 -49.0(5) . .
C26 C25 C27 C28 -170.3(4) . .
C25 C27 C28 N3 -64.3(5) . .
C25 C27 C28 C29 171.6(4) . .
N3 C30 C31 N4 51.8(5) . .
C11 C10 N1 C14 -166.0(3) . 2_766
C11 C10 N1 C9 71.6(4) . .
C5 C9 N1 C14 77.0(4) . 2_766
C5 C9 N1 C10 -159.4(3) . .
C13 C12 N2 C15 169.2(3) . .
C13 C12 N2 C11 -66.2(4) . .
C16 C15 N2 C12 -64.6(4) . .
C16 C15 N2 C11 168.5(3) . .
C10 C11 N2 C12 -66.9(4) . .
C10 C11 N2 C15 59.0(4) . .
O2 C7 O1 Ni1 -28.8(6) . .
C1 C7 O1 Ni1 150.6(3) . .
O1 Ni1 O1 C7 -147(100) 2_876 .
O8 Ni1 O1 C7 134.7(3) 1_665 .
O8 Ni1 O1 C7 -45.3(3) 2_766 .
O1W Ni1 O1 C7 40.6(3) 2_876 .
O1W Ni1 O1 C7 -139.4(3) . .
O4' C8 O3 Ni3 -21.0(9) . .
O4 C8 O3 Ni3 19.9(10) . .
C3 C8 O3 Ni3 172.2(3) . .
O3W Ni3 O3 C8 -49.2(4) 2_777 .
O3W Ni3 O3 C8 130.8(4) . .
O3 Ni3 O3 C8 176(100) 2_777 .
O2W Ni3 O3 C8 39.1(4) 2_777 .
O2W Ni3 O3 C8 -140.9(4) . .
O3 C8 O4 O4' -108.4(14) . .
C3 C8 O4 O4' 98.6(14) . .
O3 C8 O4' O4 93.5(15) . .
C3 C8 O4' O4 -99.4(14) . .
O7 C23 O8 Ni1 17.6(6) . 1_445
C20 C23 O8 Ni1 -164.6(2) . 1_445
C31 C30 N3 C28 -178.8(4) . .
C31 C30 N3 Ni2 -43.9(4) . .
C27 C28 N3 C30 172.7(4) . .
C29 C28 N3 C30 -64.4(5) . .
C27 C28 N3 Ni2 45.8(5) . .
C29 C28 N3 Ni2 168.7(3) . .
N4 Ni2 N3 C30 19.4(3) . .
N4 Ni2 N3 C30 -160.6(3) 2_667 .
N3 Ni2 N3 C30 100(100) 2_667 .
N4 Ni2 N3 C28 147.6(3) . .
N4 Ni2 N3 C28 -32.4(3) 2_667 .
N3 Ni2 N3 C28 -132(100) 2_667 .
C30 C31 N4 C25 -170.3(4) . 2_667
C30 C31 N4 Ni2 -34.7(4) . .
N4 Ni2 N4 C31 -101(100) 2_667 .
N3 Ni2 N4 C31 8.7(3) . .
N3 Ni2 N4 C31 -171.3(3) 2_667 .
N4 Ni2 N4 C25 31(100) 2_667 2_667
N3 Ni2 N4 C25 140.6(3) . 2_667
N3 Ni2 N4 C25 -39.4(3) 2_667 2_667
